data_2105292
loop_
_publ_author_name
'Lamberts, Kevin'
'Englert, Ulli'

_publ_section_title
;
 Structures from Mn<i>X</i>~2~ and proline: isomorphous racemic compounds
 and a series of chiral non-isomorphous chain polymers
;
_journal_coeditor_code GP5056
_journal_issue 6
_journal_name_full 'Acta Crystallographica Section B'
_journal_page_first 610
_journal_page_last 618
_journal_paper_doi 10.1107/S0108768112043996
_journal_volume 68
_journal_year 2012
_chemical_formula_moiety 'C5 H9 Cl2 Mn N O2, H2 O'
_chemical_formula_sum 'C5 H11 Cl2 Mn N O3'
_chemical_formula_weight 258.99
_chemical_name_systematic
;
 ?
;
_space_group_IT_number 19
_symmetry_cell_setting orthorhombic
_symmetry_space_group_name_Hall 'P 2ac 2ab'
_symmetry_space_group_name_H-M 'P 21 21 21'
_atom_sites_solution_hydrogens geom
_atom_sites_solution_primary direct
_atom_sites_solution_secondary difmap
_audit_creation_method SHELXL-97
_cell_angle_alpha 90.00
_cell_angle_beta 90.00
_cell_angle_gamma 90.00
_cell_formula_units_Z 4
_cell_length_a 7.0862(6)
_cell_length_b 10.0235(8)
_cell_length_c 13.2437(11)
_cell_measurement_reflns_used 1584
_cell_measurement_temperature 100(2)
_cell_measurement_theta_max 21.39
_cell_measurement_theta_min 2.55
_cell_volume 940.68(13)
_computing_structure_refinement 'SHELXL-97 (Sheldrick, 1997)'
_computing_structure_solution 'SHELXS-97 (Sheldrick, 1990)'
_diffrn_ambient_temperature 100(2)
_diffrn_measured_fraction_theta_full 0.987
_diffrn_measured_fraction_theta_max 0.987
_diffrn_measurement_device_type 'Bruker D8 goniometer with SMART APEX CCD detector'
_diffrn_measurement_method 'omega scans'
_diffrn_radiation_monochromator 'multi layer optics'
_diffrn_radiation_source microsource
_diffrn_radiation_type MoK\a
_diffrn_radiation_wavelength 0.71073
_diffrn_reflns_av_R_equivalents 0.0584
_diffrn_reflns_av_sigmaI/netI 0.0432
_diffrn_reflns_limit_h_max 8
_diffrn_reflns_limit_h_min -8
_diffrn_reflns_limit_k_max 12
_diffrn_reflns_limit_k_min -12
_diffrn_reflns_limit_l_max 16
_diffrn_reflns_limit_l_min -16
_diffrn_reflns_number 11373
_diffrn_reflns_theta_full 27.12
_diffrn_reflns_theta_max 27.12
_diffrn_reflns_theta_min 2.55
_exptl_absorpt_coefficient_mu 1.938
_exptl_absorpt_correction_T_max 0.9093
_exptl_absorpt_correction_T_min 0.7731
_exptl_absorpt_correction_type multi-scan
_exptl_absorpt_process_details SADABS
_exptl_crystal_density_diffrn 1.829
_exptl_crystal_density_method 'not measured'
_exptl_crystal_F_000 524
_exptl_crystal_size_max 0.14
_exptl_crystal_size_mid 0.06
_exptl_crystal_size_min 0.05
_refine_diff_density_max 0.524
_refine_diff_density_min -0.328
_refine_ls_abs_structure_details 'Flack H D (1983), Acta Cryst. A39, 876-881'
_refine_ls_abs_structure_Flack -0.02(4)
_refine_ls_extinction_method none
_refine_ls_goodness_of_fit_ref 1.056
_refine_ls_hydrogen_treatment mixed
_refine_ls_matrix_type full
_refine_ls_number_parameters 121
_refine_ls_number_reflns 2039
_refine_ls_number_restraints 4
_refine_ls_restrained_S_all 1.056
_refine_ls_R_factor_all 0.0404
_refine_ls_R_factor_gt 0.0319
_refine_ls_shift/su_max 0.001
_refine_ls_shift/su_mean 0.000
_refine_ls_structure_factor_coef Fsqd
_refine_ls_weighting_details 'calc w=1/[\s^2^(Fo^2^)+(0.0350P)^2^+0.0000P] where P=(Fo^2^+2Fc^2^)/3'
_refine_ls_weighting_scheme calc
_refine_ls_wR_factor_gt 0.0693
_refine_ls_wR_factor_ref 0.0737
_reflns_number_gt 1797
_reflns_number_total 2039
_reflns_threshold_expression >2sigma(I)
_cod_data_source_file gp5056.cif
_cod_data_source_block 1a
_cod_database_code 2105292
_cod_database_fobs_code 2105292

loop_
_symmetry_equiv_pos_as_xyz
'x, y, z'
'-x+1/2, -y, z+1/2'
'-x, y+1/2, -z+1/2'
'x+1/2, -y+1/2, -z'

loop_
_atom_site_type_symbol
_atom_site_label
_atom_site_fract_x
_atom_site_fract_y
_atom_site_fract_z
_atom_site_U_iso_or_equiv
_atom_site_adp_type
_atom_site_calc_flag
_atom_site_refinement_flags
_atom_site_occupancy
_atom_site_symmetry_multiplicity
Mn Mn1 0.32439(6) 0.24773(5) 0.50034(4) 0.01702(13) Uani d . 1 1
Cl Cl1 0.57461(12) 0.36706(8) 0.60399(6) 0.02109(18) Uani d . 1 1
Cl Cl2 0.57519(12) 0.06994(7) 0.46770(5) 0.01899(17) Uani d . 1 1
O O1 0.4195(3) 0.3579(2) 0.37232(15) 0.0220(5) Uani d . 1 1
O O2 0.7347(3) 0.3581(2) 0.36705(16) 0.0207(5) Uani d . 1 1
C C1 0.5733(5) 0.4069(3) 0.3492(2) 0.0176(6) Uani d . 1 1
C C2 0.5742(5) 0.5406(3) 0.2945(2) 0.0249(7) Uani d . 1 1
H H2 0.6477 0.5351 0.2302 0.030 Uiso calc R 1 1
C C3 0.6488(6) 0.6513(4) 0.3617(4) 0.0408(11) Uani d . 1 1
H H3A 0.7552 0.6194 0.4037 0.049 Uiso calc R 1 1
H H3B 0.6914 0.7285 0.3211 0.049 Uiso calc R 1 1
C C4 0.4804(6) 0.6881(4) 0.4268(3) 0.0464(12) Uani d . 1 1
H H4A 0.4938 0.7796 0.4539 0.056 Uiso calc R 1 1
H H4B 0.4667 0.6250 0.4839 0.056 Uiso calc R 1 1
C C5 0.3123(6) 0.6788(4) 0.3561(3) 0.0342(10) Uani d . 1 1
H H5A 0.1997 0.6452 0.3922 0.041 Uiso calc R 1 1
H H5B 0.2826 0.7672 0.3267 0.041 Uiso calc R 1 1
N N1 0.3728(4) 0.5818(3) 0.2746(2) 0.0230(7) Uani d D 1 1
H H1A 0.285(4) 0.516(3) 0.281(3) 0.028 Uiso d D 1 1
H H1B 0.363(5) 0.619(3) 0.2126(17) 0.028 Uiso d D 1 1
O O3 0.0825(4) 0.4035(3) 0.2380(2) 0.0392(7) Uani d D 1 1
H H1O 0.015(5) 0.377(4) 0.290(2) 0.047 Uiso d D 1 1
H H2O 0.006(5) 0.452(4) 0.199(3) 0.047 Uiso d D 1 1

loop_
_atom_site_aniso_label
_atom_site_aniso_U_11
_atom_site_aniso_U_22
_atom_site_aniso_U_33
_atom_site_aniso_U_12
_atom_site_aniso_U_13
_atom_site_aniso_U_23
Mn1 0.0132(2) 0.0212(2) 0.0166(2) -0.00012(18) 0.00084(17) 0.0030(2)
Cl1 0.0158(4) 0.0258(4) 0.0217(4) 0.0012(4) -0.0014(4) -0.0042(3)
Cl2 0.0160(4) 0.0192(3) 0.0218(4) 0.0001(4) -0.0001(4) 0.0008(3)
O1 0.0185(12) 0.0269(12) 0.0207(12) -0.0026(12) 0.0009(12) 0.0105(10)
O2 0.0149(12) 0.0285(13) 0.0186(13) 0.0022(11) 0.0011(10) 0.0067(11)
C1 0.0194(16) 0.0213(16) 0.0119(14) -0.0011(16) -0.0010(15) -0.0002(12)
C2 0.0173(16) 0.0300(18) 0.0274(18) 0.0032(18) 0.0007(17) 0.0114(14)
C3 0.038(2) 0.027(2) 0.058(3) -0.0076(18) -0.014(2) 0.007(2)
C4 0.078(4) 0.024(2) 0.037(2) 0.001(2) -0.013(2) -0.0044(18)
C5 0.047(3) 0.027(2) 0.028(2) 0.0081(19) 0.0118(19) 0.0036(17)
N1 0.0246(17) 0.0249(16) 0.0193(15) 0.0049(13) -0.0008(12) 0.0058(13)
O3 0.0346(16) 0.0481(17) 0.0349(15) -0.0014(17) -0.0006(15) 0.0179(13)

loop_
_atom_type_symbol
_atom_type_description
_atom_type_scat_dispersion_real
_atom_type_scat_dispersion_imag
_atom_type_scat_source
C C 0.0033 0.0016 'International Tables Vol C Tables 4.2.6.8 and 6.1.1.4'
H H 0.0000 0.0000 'International Tables Vol C Tables 4.2.6.8 and 6.1.1.4'
N N 0.0061 0.0033 'International Tables Vol C Tables 4.2.6.8 and 6.1.1.4'
O O 0.0106 0.0060 'International Tables Vol C Tables 4.2.6.8 and 6.1.1.4'
Cl Cl 0.1484 0.1585 'International Tables Vol C Tables 4.2.6.8 and 6.1.1.4'
Mn Mn 0.3368 0.7283 'International Tables Vol C Tables 4.2.6.8 and 6.1.1.4'

loop_
_geom_angle_atom_site_label_1
_geom_angle_atom_site_label_2
_geom_angle_atom_site_label_3
_geom_angle_site_symmetry_1
_geom_angle_site_symmetry_3
_geom_angle
O1 Mn1 O2 . 4_456 177.78(10)
O1 Mn1 Cl1 . 4_456 91.29(7)
O2 Mn1 Cl1 4_456 4_456 90.87(6)
O1 Mn1 Cl1 . . 88.00(7)
O2 Mn1 Cl1 4_456 . 89.83(7)
Cl1 Mn1 Cl1 4_456 . 179.03(3)
O1 Mn1 Cl2 . . 90.39(7)
O2 Mn1 Cl2 4_456 . 89.99(7)
Cl1 Mn1 Cl2 4_456 . 94.43(3)
Cl1 Mn1 Cl2 . . 86.23(3)
O1 Mn1 Cl2 . 4_456 88.84(7)
O2 Mn1 Cl2 4_456 4_456 90.75(7)
Cl1 Mn1 Cl2 4_456 4_456 86.13(3)
Cl1 Mn1 Cl2 . 4_456 93.19(3)
Cl2 Mn1 Cl2 . 4_456 179.06(3)
Mn1 Cl1 Mn1 4_556 . 88.80(2)
Mn1 Cl2 Mn1 . 4_556 87.37(2)
C1 O1 Mn1 . . 133.0(2)
C1 O2 Mn1 . 4_556 127.6(2)
O1 C1 O2 . . 126.7(3)
O1 C1 C2 . . 118.1(3)
O2 C1 C2 . . 115.2(3)
N1 C2 C3 . . 103.4(3)
N1 C2 C1 . . 108.7(3)
C3 C2 C1 . . 111.5(3)
N1 C2 H2 . . 111.0
C3 C2 H2 . . 111.0
C1 C2 H2 . . 111.0
C4 C3 C2 . . 103.7(3)
C4 C3 H3A . . 111.0
C2 C3 H3A . . 111.0
C4 C3 H3B . . 111.0
C2 C3 H3B . . 111.0
H3A C3 H3B . . 109.0
C3 C4 C5 . . 104.6(3)
C3 C4 H4A . . 110.8
C5 C4 H4A . . 110.8
C3 C4 H4B . . 110.8
C5 C4 H4B . . 110.8
H4A C4 H4B . . 108.9
N1 C5 C4 . . 104.9(3)
N1 C5 H5A . . 110.8
C4 C5 H5A . . 110.8
N1 C5 H5B . . 110.8
C4 C5 H5B . . 110.8
H5A C5 H5B . . 108.8
C2 N1 C5 . . 108.6(3)
C2 N1 H1A . . 116(3)
C5 N1 H1A . . 102(3)
C2 N1 H1B . . 110(2)
C5 N1 H1B . . 111(2)
H1A N1 H1B . . 109(3)
H1O O3 H2O . . 106(4)

loop_
_geom_bond_atom_site_label_1
_geom_bond_atom_site_label_2
_geom_bond_site_symmetry_2
_geom_bond_distance
Mn1 O1 . 2.133(2)
Mn1 O2 4_456 2.148(2)
Mn1 Cl1 4_456 2.5231(9)
Mn1 Cl1 . 2.5414(10)
Mn1 Cl2 . 2.5536(9)
Mn1 Cl2 4_456 2.5764(9)
Cl1 Mn1 4_556 2.5231(9)
Cl2 Mn1 4_556 2.5764(9)
O1 C1 . 1.234(4)
O2 C1 . 1.266(4)
O2 Mn1 4_556 2.148(2)
C1 C2 . 1.523(4)
C2 N1 . 1.509(4)
C2 C3 . 1.517(5)
C2 H2 . 1.0000
C3 C4 . 1.517(6)
C3 H3A . 0.9900
C3 H3B . 0.9900
C4 C5 . 1.518(5)
C4 H4A . 0.9900
C4 H4B . 0.9900
C5 N1 . 1.514(5)
C5 H5A . 0.9900
C5 H5B . 0.9900
N1 H1A . 0.906(18)
N1 H1B . 0.906(18)
O3 H1O . 0.878(19)
O3 H2O . 0.890(18)
